data_2212289
loop_
_publ_author_name
'Sultana, Sarwat'
'Khawar Rauf, M.'
'Bolte, Michael'
'Badshah, Amin'

_publ_section_title
;
 1-(2-Chlorophenyl)-3-pivaloylthiourea
;
_journal_coeditor_code LH2288
_journal_issue 2
_journal_name_full 'Acta Crystallographica Section E'
_journal_page_first o920
_journal_page_last o922
_journal_paper_doi 10.1107/S1600536807002401
_journal_volume 63
_journal_year 2007
_chemical_formula_iupac 'C12 H15 Cl N2 O S'
_chemical_formula_moiety 'C12 H15 Cl N2 O S'
_chemical_formula_sum 'C12 H15 Cl N2 O S'
_chemical_formula_weight 270.77
_chemical_name_common 1-Pivaloyl)-3-(2-chlorophenyl)thiourea
_chemical_name_systematic
;
1-(2-Chlorophenyl)-3-pivaloylthiourea
;
_space_group_IT_number 14
_symmetry_cell_setting monoclinic
_symmetry_space_group_name_Hall '-P 2ybc'
_symmetry_space_group_name_H-M 'P 1 21/c 1'
_atom_sites_solution_hydrogens geom
_atom_sites_solution_primary direct
_atom_sites_solution_secondary difmap
_audit_creation_method SHELXL-97
_cell_angle_alpha 90.00
_cell_angle_beta 101.840(8)
_cell_angle_gamma 90.00
_cell_formula_units_Z 4
_cell_length_a 10.7622(10)
_cell_length_b 12.0925(15)
_cell_length_c 10.9239(11)
_cell_measurement_reflns_used 7381
_cell_measurement_temperature 173(2)
_cell_measurement_theta_max 25.7
_cell_measurement_theta_min 3.8
_cell_volume 1391.4(3)
_computing_cell_refinement X-AREA
_computing_data_collection 'X-AREA (Stoe & Cie, 2001)'
_computing_data_reduction X-AREA
_computing_molecular_graphics
;
PLATON (Spek, 2003) and XP in SHELXTL-Plus (Sheldrick, 1991)
;
_computing_publication_material 'PLATON and SHELXL97'
_computing_structure_refinement 'SHELXL97 (Sheldrick, 1997)'
_computing_structure_solution 'SHELXS97 (Sheldrick, 1997)'
_diffrn_ambient_temperature 173(2)
_diffrn_measured_fraction_theta_full 0.998
_diffrn_measured_fraction_theta_max 0.993
_diffrn_measurement_device_type 'Stoe IPDS-II two-circle'
_diffrn_measurement_method \w
_diffrn_radiation_monochromator graphite
_diffrn_radiation_source 'fine-focus sealed tube'
_diffrn_radiation_type MoK\a
_diffrn_radiation_wavelength 0.71073
_diffrn_reflns_av_R_equivalents 0.0540
_diffrn_reflns_av_sigmaI/netI 0.0457
_diffrn_reflns_limit_h_max 13
_diffrn_reflns_limit_h_min -11
_diffrn_reflns_limit_k_max 13
_diffrn_reflns_limit_k_min -14
_diffrn_reflns_limit_l_max 13
_diffrn_reflns_limit_l_min -13
_diffrn_reflns_number 8633
_diffrn_reflns_theta_full 25.00
_diffrn_reflns_theta_max 25.60
_diffrn_reflns_theta_min 3.81
_diffrn_standards_number 0
_exptl_absorpt_coefficient_mu 0.411
_exptl_absorpt_correction_T_max 0.8832
_exptl_absorpt_correction_T_min 0.8628
_exptl_absorpt_correction_type multi-scan
_exptl_absorpt_process_details '(MULABS; Spek, 2003; Blessing, 1995)'
_exptl_crystal_colour colourless
_exptl_crystal_density_diffrn 1.293
_exptl_crystal_density_method 'not measured'
_exptl_crystal_description block
_exptl_crystal_F_000 568
_exptl_crystal_size_max 0.37
_exptl_crystal_size_mid 0.33
_exptl_crystal_size_min 0.31
_refine_diff_density_max 0.232
_refine_diff_density_min -0.271
_refine_ls_extinction_coef 0.019(2)
_refine_ls_extinction_expression Fc^*^=kFc[1+0.001xFc^2^\l^3^/sin(2\q)]^-1/4^
_refine_ls_extinction_method SHELXL97
_refine_ls_goodness_of_fit_ref 1.049
_refine_ls_hydrogen_treatment mixed
_refine_ls_matrix_type full
_refine_ls_number_parameters 163
_refine_ls_number_reflns 2598
_refine_ls_number_restraints 0
_refine_ls_restrained_S_all 1.049
_refine_ls_R_factor_all 0.0514
_refine_ls_R_factor_gt 0.0387
_refine_ls_shift/su_max 0.000
_refine_ls_shift/su_mean 0.000
_refine_ls_structure_factor_coef Fsqd
_refine_ls_weighting_details 'calc w=1/[\s^2^(Fo^2^)+(0.0575P)^2^+0.1984P] where P=(Fo^2^+2Fc^2^)/3'
_refine_ls_weighting_scheme calc
_refine_ls_wR_factor_gt 0.1001
_refine_ls_wR_factor_ref 0.1049
_reflns_number_gt 2085
_reflns_number_total 2598
_reflns_threshold_expression I>2\s(I)
_cod_data_source_file lh2288.cif
_cod_data_source_block I
_cod_original_sg_symbol_H-M 'P 21/c'
_cod_database_code 2212289
_cod_database_fobs_code 2212289

loop_
_symmetry_equiv_pos_as_xyz
'x, y, z'
'-x, y+1/2, -z+1/2'
'-x, -y, -z'
'x, -y-1/2, z-1/2'

loop_
_atom_site_type_symbol
_atom_site_label
_atom_site_fract_x
_atom_site_fract_y
_atom_site_fract_z
_atom_site_U_iso_or_equiv
_atom_site_adp_type
_atom_site_calc_flag
_atom_site_refinement_flags
_atom_site_occupancy
Cl Cl1 0.29279(8) 0.10408(6) 0.42381(6) 0.0555(3) Uani d . 1
S S1 0.00137(5) 0.33336(4) 0.51918(5) 0.02659(18) Uani d . 1
C C1 0.33946(18) 0.48014(17) 0.62725(17) 0.0203(4) Uani d . 1
O O1 0.41911(14) 0.40828(13) 0.66370(15) 0.0307(4) Uani d . 1
N N1 0.21295(15) 0.45259(14) 0.57961(15) 0.0199(4) Uani d . 1
H H1 0.157(3) 0.513(2) 0.545(2) 0.049(8) Uiso d . 1
C C2 0.15775(18) 0.34847(16) 0.57392(17) 0.0177(4) Uani d . 1
N N2 0.23505(17) 0.26352(14) 0.61387(15) 0.0211(4) Uani d . 1
H H2 0.314(3) 0.283(2) 0.635(2) 0.047(8) Uiso d . 1
C C11 0.3710(2) 0.60335(17) 0.63279(19) 0.0248(5) Uani d . 1
C C12 0.5140(2) 0.6162(2) 0.6849(3) 0.0457(7) Uani d . 1
H H12A 0.5364 0.6949 0.6891 0.069 Uiso calc R 1
H H12B 0.5614 0.5779 0.6299 0.069 Uiso calc R 1
H H12C 0.5356 0.5840 0.7689 0.069 Uiso calc R 1
C C13 0.3382(2) 0.65416(19) 0.5002(2) 0.0299(5) Uani d . 1
H H13A 0.3596 0.7330 0.5048 0.045 Uiso calc R 1
H H13B 0.2473 0.6451 0.4658 0.045 Uiso calc R 1
H H13C 0.3871 0.6166 0.4461 0.045 Uiso calc R 1
C C14 0.2969(2) 0.66189(19) 0.7201(2) 0.0358(6) Uani d . 1
H H14A 0.3178 0.7409 0.7240 0.054 Uiso calc R 1
H H14B 0.3201 0.6298 0.8040 0.054 Uiso calc R 1
H H14C 0.2056 0.6524 0.6879 0.054 Uiso calc R 1
C C21 0.19072(19) 0.15291(16) 0.62379(18) 0.0211(4) Uani d . 1
C C22 0.2123(2) 0.07097(18) 0.54181(19) 0.0281(5) Uani d . 1
C C23 0.1717(2) -0.03649(19) 0.5544(2) 0.0378(6) Uani d . 1
H H23 0.1880 -0.0925 0.4987 0.045 Uiso calc R 1
C C24 0.1076(2) -0.06183(19) 0.6483(2) 0.0366(6) Uani d . 1
H H24 0.0782 -0.1351 0.6559 0.044 Uiso calc R 1
C C25 0.0859(2) 0.01903(19) 0.7313(2) 0.0332(5) Uani d . 1
H H25 0.0429 0.0009 0.7964 0.040 Uiso calc R 1
C C26 0.1270(2) 0.12637(18) 0.71920(19) 0.0275(5) Uani d . 1
H H26 0.1118 0.1819 0.7758 0.033 Uiso calc R 1

loop_
_atom_site_aniso_label
_atom_site_aniso_U_11
_atom_site_aniso_U_22
_atom_site_aniso_U_33
_atom_site_aniso_U_12
_atom_site_aniso_U_13
_atom_site_aniso_U_23
Cl1 0.0915(6) 0.0388(4) 0.0483(4) -0.0045(4) 0.0425(4) -0.0087(3)
S1 0.0182(3) 0.0151(3) 0.0433(3) 0.0000(2) -0.0009(2) -0.0006(2)
C1 0.0185(10) 0.0236(11) 0.0187(10) -0.0015(9) 0.0038(8) -0.0006(8)
O1 0.0184(7) 0.0237(9) 0.0480(9) 0.0010(7) 0.0017(7) 0.0063(7)
N1 0.0180(8) 0.0150(9) 0.0252(9) 0.0008(7) 0.0012(7) 0.0008(7)
C2 0.0193(10) 0.0155(10) 0.0189(9) 0.0003(8) 0.0049(8) -0.0012(8)
N2 0.0179(9) 0.0153(9) 0.0291(9) 0.0016(7) 0.0022(7) 0.0009(7)
C11 0.0217(11) 0.0203(11) 0.0297(11) -0.0034(9) -0.0010(9) 0.0019(9)
C12 0.0325(14) 0.0296(14) 0.0649(17) -0.0109(11) -0.0133(12) 0.0059(12)
C13 0.0277(12) 0.0265(12) 0.0358(12) -0.0034(10) 0.0073(9) 0.0064(10)
C14 0.0543(16) 0.0223(12) 0.0283(12) -0.0029(11) 0.0027(11) -0.0044(9)
C21 0.0204(10) 0.0151(10) 0.0255(10) 0.0021(8) -0.0005(8) 0.0024(8)
C22 0.0349(12) 0.0227(11) 0.0261(11) 0.0011(10) 0.0053(9) -0.0010(9)
C23 0.0517(15) 0.0188(12) 0.0416(13) 0.0030(11) 0.0065(11) -0.0078(10)
C24 0.0410(14) 0.0167(11) 0.0488(14) -0.0051(11) 0.0014(11) 0.0062(10)
C25 0.0351(13) 0.0262(13) 0.0383(13) -0.0020(10) 0.0078(10) 0.0087(10)
C26 0.0301(12) 0.0230(11) 0.0297(11) 0.0016(9) 0.0068(9) 0.0010(9)

loop_
_atom_type_symbol
_atom_type_description
_atom_type_scat_dispersion_real
_atom_type_scat_dispersion_imag
_atom_type_scat_source
C C 0.0033 0.0016 'International Tables Vol C Tables 4.2.6.8 and 6.1.1.4'
H H 0.0000 0.0000 'International Tables Vol C Tables 4.2.6.8 and 6.1.1.4'
Cl Cl 0.1484 0.1585 'International Tables Vol C Tables 4.2.6.8 and 6.1.1.4'
N N 0.0061 0.0033 'International Tables Vol C Tables 4.2.6.8 and 6.1.1.4'
O O 0.0106 0.0060 'International Tables Vol C Tables 4.2.6.8 and 6.1.1.4'
S S 0.1246 0.1234 'International Tables Vol C Tables 4.2.6.8 and 6.1.1.4'

loop_
_geom_angle_atom_site_label_1
_geom_angle_atom_site_label_2
_geom_angle_atom_site_label_3
_geom_angle
O1 C1 N1 121.00(18)
O1 C1 C11 122.88(18)
N1 C1 C11 116.11(17)
C2 N1 C1 127.55(17)
C2 N1 H1 115.8(17)
C1 N1 H1 116.6(17)
N2 C2 N1 116.76(18)
N2 C2 S1 122.98(15)
N1 C2 S1 120.26(15)
C2 N2 C21 123.21(17)
C2 N2 H2 112.9(18)
C21 N2 H2 123.8(18)
C1 C11 C14 109.58(17)
C1 C11 C12 108.13(18)
C14 C11 C12 109.38(19)
C1 C11 C13 110.16(17)
C14 C11 C13 110.54(18)
C12 C11 C13 109.00(18)
C11 C12 H12A 109.5
C11 C12 H12B 109.5
H12A C12 H12B 109.5
C11 C12 H12C 109.5
H12A C12 H12C 109.5
H12B C12 H12C 109.5
C11 C13 H13A 109.5
C11 C13 H13B 109.5
H13A C13 H13B 109.5
C11 C13 H13C 109.5
H13A C13 H13C 109.5
H13B C13 H13C 109.5
C11 C14 H14A 109.5
C11 C14 H14B 109.5
H14A C14 H14B 109.5
C11 C14 H14C 109.5
H14A C14 H14C 109.5
H14B C14 H14C 109.5
C22 C21 C26 119.35(19)
C22 C21 N2 121.08(18)
C26 C21 N2 119.55(18)
C21 C22 C23 120.5(2)
C21 C22 Cl1 119.24(17)
C23 C22 Cl1 120.21(17)
C24 C23 C22 119.7(2)
C24 C23 H23 120.1
C22 C23 H23 120.1
C23 C24 C25 120.4(2)
C23 C24 H24 119.8
C25 C24 H24 119.8
C24 C25 C26 119.9(2)
C24 C25 H25 120.0
C26 C25 H25 120.0
C25 C26 C21 120.1(2)
C25 C26 H26 120.0
C21 C26 H26 120.0

loop_
_geom_bond_atom_site_label_1
_geom_bond_atom_site_label_2
_geom_bond_distance
_geom_bond_publ_flag
Cl1 C22 1.741(2) ?
S1 C2 1.676(2) y
C1 O1 1.228(2) y
C1 N1 1.395(2) y
C1 C11 1.527(3) ?
N1 C2 1.388(2) y
N1 H1 0.97(3) ?
C2 N2 1.337(3) y
N2 C21 1.432(3) y
N2 H2 0.86(3) ?
C11 C14 1.535(3) ?
C11 C12 1.536(3) ?
C11 C13 1.546(3) ?
C12 H12A 0.9800 ?
C12 H12B 0.9800 ?
C12 H12C 0.9800 ?
C13 H13A 0.9800 ?
C13 H13B 0.9800 ?
C13 H13C 0.9800 ?
C14 H14A 0.9800 ?
C14 H14B 0.9800 ?
C14 H14C 0.9800 ?
C21 C22 1.387(3) ?
C21 C26 1.398(3) ?
C22 C23 1.386(3) ?
C23 C24 1.384(3) ?
C23 H23 0.9500 ?
C24 C25 1.385(3) ?
C24 H24 0.9500 ?
C25 C26 1.386(3) ?
C25 H25 0.9500 ?
C26 H26 0.9500 ?

loop_
_geom_hbond_atom_site_label_D
_geom_hbond_atom_site_label_H
_geom_hbond_atom_site_label_A
_geom_hbond_site_symmetry_A
_geom_hbond_distance_DH
_geom_hbond_distance_HA
_geom_hbond_distance_DA
_geom_hbond_angle_DHA
N1 H1 S1 3_566 0.97(3) 2.53(3) 3.4876(18) 172.3(19)
N2 H2 O1 . 0.86(3) 1.88(3) 2.616(2) 142(3)

loop_
_geom_torsion_atom_site_label_1
_geom_torsion_atom_site_label_2
_geom_torsion_atom_site_label_3
_geom_torsion_atom_site_label_4
_geom_torsion
O1 C1 N1 C2 4.7(3)
C11 C1 N1 C2 -174.37(16)
C1 N1 C2 N2 -3.0(3)
C1 N1 C2 S1 176.96(14)
N1 C2 N2 C21 174.50(16)
S1 C2 N2 C21 -5.4(3)
O1 C1 C11 C14 -117.0(2)
N1 C1 C11 C14 62.0(2)
O1 C1 C11 C12 2.1(3)
N1 C1 C11 C12 -178.84(17)
O1 C1 C11 C13 121.1(2)
N1 C1 C11 C13 -59.8(2)
C2 N2 C21 C22 108.8(2)
C2 N2 C21 C26 -72.6(3)
C26 C21 C22 C23 -0.4(3)
N2 C21 C22 C23 178.3(2)
C26 C21 C22 Cl1 -179.50(16)
N2 C21 C22 Cl1 -0.8(3)
C21 C22 C23 C24 1.0(4)
Cl1 C22 C23 C24 -179.85(18)
C22 C23 C24 C25 -1.3(4)
C23 C24 C25 C26 1.0(4)
C24 C25 C26 C21 -0.3(3)
C22 C21 C26 C25 0.0(3)
N2 C21 C26 C25 -178.7(2)

loop_
_cod_related_entry_id
_cod_related_entry_database
_cod_related_entry_code
1 ChemSpider 639667
